data_7206474
loop_
_publ_author_name
'Jalilian, Ehsan'
'Lidin, Sven'

_publ_section_title
;
 Size matters---sometimes. The
 [CuxIy](y&#x2212;x)&#x2212;(NR4)+(y&#x2212;x) systems
;
_journal_issue 19
_journal_name_full CrystEngComm
_journal_page_first 5730
_journal_paper_doi 10.1039/c1ce05118k
_journal_volume 13
_journal_year 2011
_chemical_formula_moiety 'C12 H28 N, Cu3 I4'
_chemical_formula_sum 'C12 H28 Cu3 I4 N'
_chemical_formula_weight 884.6
_chemical_name_systematic ' ?'
_space_group_IT_number 52
_symmetry_cell_setting orthorhombic
_symmetry_space_group_name_Hall '-P 2a 2bc'
_symmetry_space_group_name_H-M 'P n n a'
_cell_angle_alpha 90
_cell_angle_beta 90
_cell_angle_gamma 90
_cell_formula_units_Z 4
_cell_length_a 17.7014(4)
_cell_length_b 11.4494(3)
_cell_length_c 10.9541(6)
_cell_measurement_reflns_used 5691
_cell_measurement_temperature 100
_cell_measurement_theta_max 29.9160
_cell_measurement_theta_min 3.7296
_cell_volume 2220.07(14)
_computing_cell_refinement '<i>CrysAlis RED</i> (Oxford Diffraction, 2008)'
_computing_data_collection '<i>CrysAlis CCD</i> (Oxford Diffraction, 2008)'
_computing_data_reduction '<i>CrysAlis RED</i> (Oxford Diffraction, 2008)'
_computing_molecular_graphics '<i>Diamond</i> (Brandenburg, 1999)'
_computing_publication_material '<i>Jana2000</i> (Petricek, Dusek & Palatinus, 2000)'
_computing_structure_refinement '<i>Jana2000</i> (Petricek, Dusek & Palatinus, 2000)'
_computing_structure_solution '<i>Superflip</i> (Oszlanyi & Suto, 2004)'
_diffrn_ambient_temperature 100
_diffrn_detector_area_resol_mean 16.0
_diffrn_measured_fraction_theta_full 0.99
_diffrn_measured_fraction_theta_max 0.94
_diffrn_measurement_device_type 'Excalibur3 with Sapphire-3 CCD'
_diffrn_measurement_method '\w scans at diffrent \f'
_diffrn_radiation_monochromator graphite
_diffrn_radiation_source 'Fine- focus sealed tube'
_diffrn_radiation_type 'Mo K\a'
_diffrn_radiation_wavelength 0.71069
_diffrn_reflns_av_R_equivalents 0.055
_diffrn_reflns_av_sigmaI/netI 0.054
_diffrn_reflns_limit_h_max 24
_diffrn_reflns_limit_h_min -24
_diffrn_reflns_limit_k_max 12
_diffrn_reflns_limit_k_min -15
_diffrn_reflns_limit_l_max 15
_diffrn_reflns_limit_l_min -14
_diffrn_reflns_number 14735
_diffrn_reflns_theta_full 29.13
_diffrn_reflns_theta_max 29.73
_diffrn_reflns_theta_min 3.92
_diffrn_standards_number 0
_exptl_absorpt_coefficient_mu 8.402
_exptl_absorpt_correction_T_max 0.683
_exptl_absorpt_correction_T_min 0.221
_exptl_absorpt_correction_type gaussian
_exptl_absorpt_process_details '<i>CrysAlis RED</i> (Oxford Diffraction, 2008)'
_exptl_crystal_colour colorless
_exptl_crystal_density_diffrn 2.6458
_exptl_crystal_description Needle
_exptl_crystal_F_000 1624
_exptl_crystal_size_max 0.3010
_exptl_crystal_size_mid 0.0864
_exptl_crystal_size_min 0.0514
_exptl_crystal_size_rad 0.0864
_refine_diff_density_max 1.74
_refine_diff_density_min -1.74
_refine_ls_extinction_coef 1400(200)
_refine_ls_extinction_method 'B-C type 1 Gaussian isotropic (Becker & Coppens, 1974)'
_refine_ls_goodness_of_fit_gt 1.08
_refine_ls_goodness_of_fit_ref 1.01
_refine_ls_hydrogen_treatment constr
_refine_ls_number_constraints 56
_refine_ls_number_parameters 97
_refine_ls_number_reflns 3000
_refine_ls_number_restraints 0
_refine_ls_R_factor_all 0.0789
_refine_ls_R_factor_gt 0.0388
_refine_ls_shift/su_max 0.0158
_refine_ls_shift/su_mean 0.0016
_refine_ls_structure_factor_coef Fsqd
_refine_ls_weighting_details w=1/(\s^2^(I)+0.0025000002I^2^)
_refine_ls_weighting_scheme sigma
_refine_ls_wR_factor_gt 0.0819
_refine_ls_wR_factor_ref 0.0946
_reflns_number_gt 1968
_reflns_number_total 3000
_reflns_threshold_expression I>3\s(I)
_cod_data_source_file c1ce05118k.txt
_cod_data_source_block (III)
_cod_depositor_comments
;
The following automatic conversions were performed:

'_exptl_absorpt_correction_type' value 'Gaussian' changed to
'gaussian' according to
/home/saulius/struct/CIF-dictionaries/cif_core.dic dictionary named
'cif_core.dic' version 2.4.1 from 2010-06-29.

Automatic conversion script
Id: cif_fix_values 1715 2011-07-08 13:25:40Z adriana 
;
_cod_original_formula_sum 'C12 H28 Cu3 I4 N1'
_cod_database_code 7206474

loop_
_symmetry_equiv_pos_site_id
_symmetry_equiv_pos_as_xyz
1 x,y,z
2 -x+1/2,-y,z
3 -x+1/2,y+1/2,-z+1/2
4 x,-y+1/2,-z+1/2
5 -x,-y,-z
6 x+1/2,y,-z
7 x+1/2,-y+1/2,z+1/2
8 -x,y+1/2,z+1/2

loop_
_atom_site_label
_atom_site_type_symbol
_atom_site_fract_x
_atom_site_fract_y
_atom_site_fract_z
_atom_site_adp_type
_atom_site_U_iso_or_equiv
_atom_site_symmetry_multiplicity
_atom_site_occupancy
_atom_site_calc_flag
I1 I -0.21760(2) 0.68907(4) 0.45276(4) Uani 0.01958(12) 8 1 d
I2 I -0.13177(3) 0.47313(4) 0.16471(4) Uani 0.02127(13) 8 1 d
Cu1 Cu -0.23553(8) 0.64208(9) 0.19719(10) Uani 0.0460(4) 8 1 d
Cu2 Cu -0.21808(11) 0.48854(16) 0.35963(16) Uani 0.0277(5) 8 0.5 d
N1 N -0.0750(4) 0.25 0.75 Uani 0.017(2) 4 1 d
C11 C -0.0229(4) 0.2718(6) 0.6418(6) Uani 0.0180(18) 8 1 d
C12 C -0.0617(4) 0.3091(6) 0.5239(6) Uani 0.0217(19) 8 1 d
C13 C -0.0024(4) 0.3089(7) 0.4205(7) Uani 0.032(2) 8 1 d
C21 C -0.1275(4) 0.3541(5) 0.7728(6) Uani 0.0187(18) 8 1 d
C22 C -0.0889(4) 0.4711(6) 0.7944(6) Uani 0.0213(19) 8 1 d
C23 C -0.1491(4) 0.5663(6) 0.7997(7) Uani 0.027(2) 8 1 d
H111 H 0.015998 0.331185 0.664713 Uiso 0.0217 8 1 d
H112 H 0.008316 0.200629 0.626269 Uiso 0.0217 8 1 d
H121 H -0.082663 0.389612 0.533757 Uiso 0.026 8 1 d
H122 H -0.102862 0.252461 0.503775 Uiso 0.026 8 1 d
H131 H 0.012207 0.226585 0.400954 Uiso 0.0382 8 1 d
H132 H -0.024229 0.346659 0.346126 Uiso 0.0382 8 1 d
H133 H 0.043355 0.353282 0.44736 Uiso 0.0382 8 1 d
H211 H -0.163975 0.361426 0.703592 Uiso 0.0224 8 1 d
H212 H -0.161714 0.336154 0.842983 Uiso 0.0224 8 1 d
H221 H -0.053297 0.487643 0.725683 Uiso 0.0256 8 1 d
H222 H -0.060869 0.468685 0.873568 Uiso 0.0256 8 1 d
H231 H -0.124181 0.644594 0.803297 Uiso 0.0321 8 1 d
H232 H -0.18163 0.561767 0.725126 Uiso 0.0321 8 1 d
H233 H -0.181083 0.555022 0.874033 Uiso 0.0321 8 1 d

loop_
_atom_site_aniso_label
_atom_site_aniso_type_symbol
_atom_site_aniso_U_11
_atom_site_aniso_U_22
_atom_site_aniso_U_33
_atom_site_aniso_U_12
_atom_site_aniso_U_13
_atom_site_aniso_U_23
I1 I 0.0219(2) 0.0180(2) 0.0189(2) -0.00110(17) -0.00229(18) -0.00045(17)
I2 I 0.0196(2) 0.0178(2) 0.0264(2) 0.00120(17) 0.00126(18) -0.00015(18)
Cu1 Cu 0.0695(8) 0.0279(5) 0.0406(7) 0.0038(5) 0.0050(6) 0.0109(5)
Cu2 Cu 0.0397(10) 0.0199(8) 0.0235(9) -0.0057(8) 0.0015(7) 0.0006(7)
N1 N 0.016(4) 0.017(4) 0.018(4) 0 0 0.001(3)
C11 C 0.014(3) 0.023(3) 0.017(3) 0.001(3) 0.005(3) 0.000(3)
C12 C 0.026(3) 0.018(3) 0.021(4) -0.003(3) -0.004(3) 0.003(3)
C13 C 0.025(4) 0.047(5) 0.023(4) 0.000(4) -0.005(3) 0.007(4)
C21 C 0.017(3) 0.016(3) 0.024(4) 0.003(3) 0.002(3) -0.002(3)
C22 C 0.023(3) 0.020(3) 0.021(3) -0.002(3) 0.001(3) -0.006(3)
C23 C 0.027(4) 0.015(3) 0.038(4) -0.001(3) -0.007(3) -0.004(3)

loop_
_atom_type_symbol
_atom_type_scat_dispersion_real
_atom_type_scat_dispersion_imag
_atom_type_scat_source
I -0.474 1.812 'International Tables Vol C tables 4.2.6.8 and 6.1.1.1'
Cu 0.320 1.265 'International Tables Vol C tables 4.2.6.8 and 6.1.1.1'
N 0.006 0.003 'International Tables Vol C tables 4.2.6.8 and 6.1.1.1'
C 0.003 0.002 'International Tables Vol C tables 4.2.6.8 and 6.1.1.1'
H 0.000 0.000 'International Tables Vol C tables 4.2.6.8 and 6.1.1.1'

loop_
_geom_angle_atom_site_label_1
_geom_angle_atom_site_label_2
_geom_angle_atom_site_label_3
_geom_angle_site_symmetry_1
_geom_angle_site_symmetry_3
_geom_angle
_geom_angle_publ_flag
I1 I1 I1 2_465 4_565 106.839(11) no
I1 I1 I2 2_465 . 62.178(10) no
I1 I1 I2 2_465 2_465 56.831(9) no
I1 I1 I2 2_465 3_455 124.024(13) no
I1 I1 I2 2_465 4_565 161.606(14) no
I1 I1 Cu1 2_465 . 77.90(2) no
I1 I1 Cu1 2_465 3_455 150.737(17) no
I1 I1 Cu1 2_465 4_565 134.36(3) no
I1 I1 Cu2 2_465 3_455 127.41(2) no
I1 I1 Cu2 2_465 4_565 135.11(2) no
I1 I1 Cu1 4_565 2_465 71.295(16) no
I1 I1 Cu1 4_565 3_455 55.447(14) no
I1 I1 Cu2 4_565 . 83.48(4) no
I1 I1 Cu2 4_565 2_465 81.78(4) no
I2 I1 I2 . 2_465 57.275(10) no
I2 I1 I2 . 3_455 115.214(13) no
I2 I1 I2 . 4_565 99.862(12) no
I2 I1 Cu1 . 3_455 112.165(16) no
I2 I1 Cu1 . 4_565 90.41(3) no
I2 I1 Cu2 . 2_465 53.31(4) no
I2 I1 Cu2 . 3_455 88.41(2) no
I2 I1 Cu2 . 4_565 85.59(2) no
I2 I1 Cu1 3_455 . 77.65(3) no
I2 I1 Cu1 3_455 2_465 108.036(18) no
I2 I1 Cu2 3_455 . 123.71(4) no
I2 I1 Cu2 3_455 2_465 101.68(4) no
I2 I1 Cu1 4_565 . 85.22(3) no
I2 I1 Cu1 4_565 2_465 126.294(18) no
I2 I1 Cu2 4_565 . 133.91(4) no
I2 I1 Cu2 4_565 2_465 138.45(4) no
Cu1 I1 Cu1 . 3_455 82.46(3) no
Cu1 I1 Cu1 . 4_565 60.07(3) no
Cu1 I1 Cu2 . . 55.38(5) no
Cu1 I1 Cu2 . 2_465 53.78(5) no
Cu1 I1 Cu2 . 3_455 55.44(3) no
Cu1 I1 Cu2 . 4_565 58.25(3) no
Cu1 I1 Cu1 2_465 3_455 123.09(2) no
Cu1 I1 Cu1 2_465 4_565 101.64(3) no
Cu1 I1 Cu2 2_465 3_455 95.97(3) no
Cu1 I1 Cu2 2_465 4_565 100.55(3) no
Cu1 I1 Cu2 3_455 . 137.69(4) no
Cu1 I1 Cu2 3_455 2_465 124.48(4) no
Cu1 I1 Cu2 4_565 . 115.45(5) no
Cu1 I1 Cu2 4_565 2_465 106.93(5) no
Cu2 I1 Cu2 . 3_455 110.47(5) no
Cu2 I1 Cu2 . 4_565 113.21(5) no
Cu2 I1 Cu2 2_465 3_455 99.94(5) no
Cu2 I1 Cu2 2_465 4_565 108.23(5) no
I1 I2 I1 . 2_465 60.991(10) no
I1 I2 I1 . 3_445 115.276(13) no
I1 I2 I1 . 4_565 65.239(10) no
I1 I2 I2 . 2_465 64.246(10) no
I1 I2 I2 . 4_555 106.788(12) no
I1 I2 I2 . 5_565 131.826(12) no
I1 I2 Cu1 . 2_465 82.95(3) no
I1 I2 Cu1 . 3_445 92.922(17) no
I1 I2 Cu2 . 3_445 113.49(2) no
I1 I2 Cu2 . 4_555 119.39(2) no
I1 I2 Cu1 2_465 . 78.51(3) no
I1 I2 Cu1 2_465 4_565 86.235(16) no
I1 I2 Cu2 2_465 3_445 53.604(18) no
I1 I2 Cu2 2_465 4_555 58.47(2) no
I1 I2 Cu1 3_445 . 99.00(3) no
I1 I2 Cu1 3_445 4_565 121.109(18) no
I1 I2 Cu2 3_445 . 86.27(4) no
I1 I2 Cu2 3_445 2_465 78.89(3) no
I1 I2 I2 4_565 2_465 61.650(10) no
I1 I2 I2 4_565 4_555 159.492(13) no
I1 I2 I2 4_565 5_565 90.143(10) no
I1 I2 Cu1 4_565 2_465 99.70(3) no
I1 I2 Cu1 4_565 3_445 129.532(19) no
I1 I2 Cu2 4_565 . 88.72(4) no
I1 I2 Cu2 4_565 2_465 78.47(3) no
I1 I2 Cu2 4_565 3_445 129.61(2) no
I1 I2 Cu2 4_565 4_555 137.90(2) no
I2 I2 I2 2_465 4_555 97.851(11) no
I2 I2 I2 2_465 5_565 139.753(13) no
I2 I2 Cu1 2_465 3_445 67.886(18) no
I2 I2 Cu1 2_465 4_565 60.601(17) no
I2 I2 Cu2 2_465 . 54.26(4) no
I2 I2 Cu2 2_465 3_445 72.783(19) no
I2 I2 Cu2 2_465 4_555 82.25(2) no
I2 I2 I2 4_555 5_565 107.847(10) no
I2 I2 Cu1 4_555 . 129.02(3) no
I2 I2 Cu1 4_555 2_465 59.94(3) no
I2 I2 Cu1 4_555 4_565 136.267(17) no
I2 I2 Cu2 4_555 . 77.54(4) no
I2 I2 Cu2 4_555 2_465 84.64(3) no
I2 I2 Cu1 5_565 . 122.88(3) no
I2 I2 Cu1 5_565 2_465 144.11(3) no
I2 I2 Cu1 5_565 3_445 132.181(17) no
I2 I2 Cu1 5_565 4_565 112.404(16) no
I2 I2 Cu2 5_565 . 160.66(4) no
I2 I2 Cu2 5_565 2_465 166.67(3) no
I2 I2 Cu2 5_565 3_445 113.999(19) no
I2 I2 Cu2 5_565 4_555 106.76(2) no
Cu1 I2 Cu1 . 2_465 75.03(4) no
Cu1 I2 Cu1 . 3_445 101.28(3) no
Cu1 I2 Cu2 . . 56.51(5) no
Cu1 I2 Cu2 . 2_465 45.44(4) no
Cu1 I2 Cu2 . 3_445 111.03(3) no
Cu1 I2 Cu2 . 4_555 120.45(3) no
Cu1 I2 Cu1 2_465 4_565 94.04(3) no
Cu1 I2 Cu2 2_465 . 54.86(5) no
Cu1 I2 Cu2 2_465 2_465 46.55(4) no
Cu1 I2 Cu2 2_465 4_555 45.64(3) no
Cu1 I2 Cu1 3_445 4_565 115.35(2) no
Cu1 I2 Cu2 3_445 . 60.24(4) no
Cu1 I2 Cu2 3_445 2_465 61.15(3) no
Cu1 I2 Cu2 4_565 . 58.86(4) no
Cu1 I2 Cu2 4_565 2_465 54.29(3) no
Cu1 I2 Cu2 4_565 3_445 130.36(2) no
Cu1 I2 Cu2 4_565 4_555 139.22(3) no
Cu2 I2 Cu2 . 3_445 81.08(4) no
Cu2 I2 Cu2 . 4_555 86.71(4) no
Cu2 I2 Cu2 2_465 3_445 78.94(4) no
Cu2 I2 Cu2 2_465 4_555 86.45(4) no
I1 Cu1 I1 . 2_465 66.22(2) no
I1 Cu1 I1 . 3_445 119.00(3) no
I1 Cu1 I1 . 4_565 118.13(4) no
I1 Cu1 I2 . . 100.86(4) no
I1 Cu1 I2 . 2_465 108.33(4) no
I1 Cu1 I2 . 3_455 65.84(2) no
I1 Cu1 I2 . 4_565 59.97(2) no
I1 Cu1 Cu1 . 2_465 101.68(4) no
I1 Cu1 Cu1 . 3_445 90.01(3) no
I1 Cu1 Cu1 . 3_455 68.53(2) no
I1 Cu1 Cu1 . 4_565 54.29(3) no
I1 Cu1 Cu2 . . 55.12(5) no
I1 Cu1 Cu2 . 2_465 56.37(5) no
I1 Cu1 Cu2 . 3_455 89.36(4) no
I1 Cu1 Cu2 . 4_565 87.06(4) no
I1 Cu1 I1 2_465 3_445 53.258(13) no
I1 Cu1 I1 2_465 4_565 175.20(4) no
I1 Cu1 I2 2_465 . 68.05(2) no
I1 Cu1 I2 2_465 2_465 62.75(2) no
I1 Cu1 I2 2_465 3_455 111.30(3) no
I1 Cu1 I2 2_465 4_565 125.73(2) no
I1 Cu1 Cu1 2_465 3_455 130.02(3) no
I1 Cu1 Cu1 2_465 4_565 118.00(4) no
I1 Cu1 Cu2 2_465 3_455 145.18(4) no
I1 Cu1 Cu2 2_465 4_565 151.55(4) no
I1 Cu1 I1 3_445 4_565 122.66(3) no
I1 Cu1 I2 3_445 . 52.12(2) no
I1 Cu1 I2 3_445 2_465 51.18(2) no
I1 Cu1 I2 3_445 3_455 141.20(3) no
I1 Cu1 I2 3_445 4_565 167.08(3) no
I1 Cu1 Cu1 3_445 3_455 165.01(3) no
I1 Cu1 Cu1 3_445 4_565 168.55(5) no
I1 Cu1 Cu2 3_445 . 64.65(5) no
I1 Cu1 Cu2 3_445 2_465 66.01(5) no
I1 Cu1 Cu2 3_445 3_455 146.79(4) no
I1 Cu1 Cu2 3_445 4_565 153.83(4) no
I1 Cu1 I2 4_565 . 111.95(5) no
I1 Cu1 I2 4_565 2_465 112.97(5) no
I1 Cu1 I2 4_565 3_455 70.10(3) no
I1 Cu1 I2 4_565 4_565 58.88(2) no
I1 Cu1 Cu1 4_565 2_465 140.02(5) no
I1 Cu1 Cu1 4_565 3_445 151.16(4) no
I1 Cu1 Cu1 4_565 3_455 53.08(2) no
I1 Cu1 Cu1 4_565 4_565 65.64(4) no
I1 Cu1 Cu2 4_565 . 164.97(7) no
I1 Cu1 Cu2 4_565 2_465 164.55(7) no
I2 Cu1 I2 . 2_465 102.93(4) no
I2 Cu1 I2 . 3_455 164.06(4) no
I2 Cu1 I2 . 4_565 114.96(4) no
I2 Cu1 Cu1 . 2_465 52.85(3) no
I2 Cu1 Cu1 . 3_445 51.97(2) no
I2 Cu1 Cu1 . 3_455 141.96(4) no
I2 Cu1 Cu1 . 4_565 135.00(6) no
I2 Cu1 Cu2 . . 60.55(5) no
I2 Cu1 Cu2 . 2_465 83.50(5) no
I2 Cu1 Cu2 . 3_455 144.33(5) no
I2 Cu1 Cu2 . 4_565 129.86(5) no
I2 Cu1 I2 2_465 3_455 90.09(3) no
I2 Cu1 I2 2_465 4_565 141.60(4) no
I2 Cu1 Cu1 2_465 2_465 52.12(3) no
I2 Cu1 Cu1 2_465 3_445 58.42(3) no
I2 Cu1 Cu1 2_465 3_455 115.11(4) no
I2 Cu1 Cu1 2_465 4_565 119.68(5) no
I2 Cu1 Cu2 2_465 . 81.94(5) no
I2 Cu1 Cu2 2_465 2_465 60.80(5) no
I2 Cu1 Cu2 2_465 3_455 106.07(5) no
I2 Cu1 Cu2 2_465 4_565 121.49(5) no
I2 Cu1 I2 3_455 4_565 51.513(13) no
I2 Cu1 Cu1 3_455 2_465 135.85(4) no
I2 Cu1 Cu1 3_455 3_445 132.77(3) no
I2 Cu1 Cu1 3_455 3_455 26.752(15) no
I2 Cu1 Cu1 3_455 4_565 30.09(3) no
I2 Cu1 Cu2 3_455 . 113.32(5) no
I2 Cu1 Cu2 3_455 2_465 95.18(5) no
I2 Cu1 Cu2 3_455 4_565 44.63(3) no
I2 Cu1 Cu1 4_565 2_465 157.85(4) no
I2 Cu1 Cu1 4_565 3_445 146.26(3) no
I2 Cu1 Cu2 4_565 . 110.82(5) no
I2 Cu1 Cu2 4_565 2_465 115.97(5) no
I2 Cu1 Cu2 4_565 3_455 42.93(3) no
Cu1 Cu1 Cu1 2_465 3_455 161.98(4) no
Cu1 Cu1 Cu1 2_465 4_565 153.46(5) no
Cu1 Cu1 Cu2 2_465 . 47.94(5) no
Cu1 Cu1 Cu2 2_465 2_465 49.38(5) no
Cu1 Cu1 Cu2 2_465 3_455 157.66(5) no
Cu1 Cu1 Cu2 2_465 4_565 170.39(5) no
Cu1 Cu1 Cu1 3_445 3_455 155.07(3) no
Cu1 Cu1 Cu1 3_445 4_565 143.19(4) no
Cu1 Cu1 Cu2 3_445 3_455 163.24(4) no
Cu1 Cu1 Cu2 3_445 4_565 176.83(4) no
Cu1 Cu1 Cu2 3_455 . 123.54(5) no
Cu1 Cu1 Cu2 3_455 2_465 114.89(5) no
Cu1 Cu1 Cu2 4_565 . 109.41(6) no
Cu1 Cu1 Cu2 4_565 2_465 104.09(6) no
Cu2 Cu1 Cu2 . 3_455 143.79(6) no
Cu2 Cu1 Cu2 . 4_565 141.44(6) no
Cu2 Cu1 Cu2 2_465 3_455 129.05(6) no
Cu2 Cu1 Cu2 2_465 4_565 136.67(6) no
I1 Cu2 I1 . 2_465 124.69(7) no
I1 Cu2 I1 . 3_445 155.46(6) no
I1 Cu2 I1 . 4_565 66.79(4) no
I1 Cu2 I2 . . 112.88(7) no
I1 Cu2 I2 . 2_465 97.94(6) no
I1 Cu2 I2 . 4_555 153.58(6) no
I1 Cu2 Cu1 . . 69.49(5) no
I1 Cu2 Cu1 . 2_465 148.06(9) no
I1 Cu2 Cu1 . 3_445 161.23(7) no
I1 Cu2 Cu2 . 2_465 78.26(13) no
I1 Cu2 Cu2 . 4_555 179.70(6) no
I1 Cu2 I1 2_465 3_445 67.83(4) no
I1 Cu2 I1 2_465 4_565 149.27(6) no
I1 Cu2 I2 2_465 . 122.12(7) no
I1 Cu2 I2 2_465 2_465 90.29(5) no
I1 Cu2 I2 2_465 3_455 122.98(5) no
I1 Cu2 I2 2_465 4_555 51.43(3) no
I1 Cu2 Cu1 2_465 . 141.79(9) no
I1 Cu2 Cu1 2_465 2_465 69.85(6) no
I1 Cu2 Cu1 2_465 4_565 144.56(7) no
I1 Cu2 Cu2 2_465 2_465 75.22(13) no
I1 Cu2 Cu2 2_465 4_555 55.23(4) no
I2 Cu2 I2 . 2_465 87.33(5) no
I2 Cu2 I2 . 3_455 106.01(5) no
I2 Cu2 I2 . 4_555 74.66(4) no
I2 Cu2 Cu1 . . 62.94(5) no
I2 Cu2 Cu1 . 2_465 64.34(5) no
I2 Cu2 Cu1 . 3_445 85.88(5) no
I2 Cu2 Cu1 . 4_565 89.44(5) no
I2 Cu2 Cu2 . 2_465 125.50(14) no
I2 Cu2 Cu2 . 4_555 67.17(4) no
I2 Cu2 I2 2_465 3_455 61.60(3) no
I2 Cu2 I2 2_465 4_555 107.87(4) no
I2 Cu2 Cu1 2_465 . 51.51(4) no
I2 Cu2 Cu1 2_465 2_465 51.06(4) no
I2 Cu2 Cu1 2_465 3_445 82.78(4) no
I2 Cu2 Cu1 2_465 4_565 74.22(4) no
I2 Cu2 Cu2 2_465 4_555 82.35(4) no
I2 Cu2 I2 3_455 4_555 169.17(4) no
I2 Cu2 Cu1 3_455 . 44.61(4) no
I2 Cu2 Cu1 3_455 2_465 111.81(6) no
I2 Cu2 Cu1 3_455 3_445 141.17(5) no
I2 Cu2 Cu2 3_455 2_465 51.37(12) no
I2 Cu2 Cu2 3_455 4_555 143.84(4) no
I2 Cu2 Cu1 4_555 . 132.00(6) no
I2 Cu2 Cu1 4_555 2_465 58.36(4) no
I2 Cu2 Cu1 4_555 4_565 163.70(5) no
I2 Cu2 Cu2 4_555 2_465 119.16(13) no
Cu1 Cu2 Cu1 . 2_465 82.69(6) no
Cu1 Cu2 Cu1 . 3_445 122.91(7) no
Cu1 Cu2 Cu2 . 2_465 73.91(13) no
Cu1 Cu2 Cu2 . 4_555 110.75(6) no
Cu1 Cu2 Cu1 2_465 4_565 118.02(6) no
Cu1 Cu2 Cu2 2_465 2_465 79.21(13) no
Cu1 Cu2 N1 2_465 . 113.63(6) no
Cu1 Cu2 Cu1 3_445 4_565 156.72(5) no
Cu1 Cu2 Cu2 3_445 2_465 91.36(13) no
C11 N1 C11 . 4_556 105.5(6) no
C11 N1 C21 . . 111.5(3) no
C11 N1 C21 . 4_556 111.6(3) no
C11 N1 C21 4_556 . 111.6(3) no
C11 N1 C21 4_556 4_556 111.5(3) no
C21 N1 C21 . 4_556 105.4(6) no
N1 C11 C12 . . 115.7(5) no
N1 C11 H111 . . 109.4709 no
N1 C11 H112 . . 109.4708 no
C12 C11 H111 . . 109.4715 no
C12 C11 H112 . . 109.4711 no
H111 C11 H112 . . 102.4225 no
C11 C12 C13 . . 108.4(6) no
C11 C12 H121 . . 109.4711 no
C11 C12 H122 . . 109.4713 no
C13 C12 H121 4_555 . 114.7874 no
C13 C12 H122 4_555 . 76.7682 no
H121 C12 H122 . . 110.5343 no
C12 C13 H131 . . 109.4712 no
C12 C13 H132 . . 109.4704 no
C12 C13 H133 . . 109.4715 no
H131 C13 H132 . . 109.4721 no
H131 C13 H133 . . 109.471 no
H132 C13 H133 . . 109.471 no
N1 C21 C22 . . 116.0(5) no
N1 C21 C22 . 2_465 149.1(4) no
N1 C21 H211 . . 109.4713 no
N1 C21 H212 . . 109.471 no
C22 C21 H211 . . 109.4711 no
C22 C21 H212 . . 109.4714 no
H211 C21 H212 . . 102.0272 no
C21 C22 C23 . . 108.8(5) no
C21 C22 C23 . 4_566 137.0(4) no
C21 C22 H221 . . 109.4713 no
C21 C22 H222 . . 109.4714 no
C23 C22 H221 . . 109.4719 no
C23 C22 H222 . . 109.4713 no
H221 C22 H222 . . 110.1605 no
C22 C23 H231 . . 109.4711 no
C22 C23 H232 . . 109.4714 no
C22 C23 H233 . . 109.4708 no
H231 C23 H232 . . 109.4712 no
H231 C23 H233 . . 109.4712 no
H232 C23 H233 . . 109.4715 no

loop_
_geom_bond_atom_site_label_1
_geom_bond_atom_site_label_2
_geom_bond_site_symmetry_2
_geom_bond_distance
_geom_bond_publ_flag
I1 Cu1 . 2.8684(12) no
I1 Cu1 4_565 2.5567(12) no
I1 Cu2 . 2.5124(18) no
I1 Cu2 2_465 2.5441(18) no
I2 Cu1 . 2.6911(13) no
I2 Cu1 2_465 2.7173(13) no
I2 Cu2 . 2.6314(19) no
I2 Cu2 2_465 3.4374(19) no
Cu1 Cu1 2_465 3.2934(15) no
Cu1 Cu1 4_565 2.7287(15) no
Cu1 Cu2 . 2.520(2) no
Cu1 Cu2 2_465 2.465(2) no
Cu2 Cu2 2_465 1.160(3) no
N1 C11 . 1.523(8) no
N1 C21 . 1.531(8) no
C11 C12 . 1.523(9) no
C11 H111 . 1 no
C11 H112 . 1 no
C12 C13 . 1.545(10) no
C12 H121 . 1 no
C12 H122 . 1 no
C13 H131 . 1 no
C13 H132 . 1 no
C13 H133 . 1 no
C21 C22 . 1.521(9) no
C21 H211 . 1 no
C21 H212 . 1 no
C22 C23 . 1.526(10) no
C22 H221 . 1 no
C22 H222 . 1 no
C23 H231 . 1 no
C23 H232 . 1 no
C23 H233 . 1 no
